data_1553994
loop_
_publ_author_name
'Golub, Igor E.'
'Gulyaeva, Ekaterina S.'
'Filippov, Oleg A.'
'Dyadchenko, Victor P.'
'Belkova, Natalia V.'
'Epstein, Lina M.'
'Arkhipov, Dmitry E.'
'Shubina, Elena S.'

_publ_section_title
;
 Dihydrogen bond intermediated alcoholysis of dimethylamine-borane in
 nonaqueous media.
;
_journal_issue 16
_journal_name_full 'The journal of physical chemistry. A'
_journal_page_first 3853
_journal_page_last 3868
_journal_paper_doi 10.1021/acs.jpca.5b01921
_journal_volume 119
_journal_year 2015
_chemical_formula_moiety 'C9 H8 N, C9 H7 N, B H3 O3, Cl'
_chemical_formula_sum 'C18 H18 B Cl N2 O3'
_chemical_formula_weight 356.60
_space_group_IT_number 14
_space_group_name_Hall '-P 2yn'
_space_group_name_H-M_alt 'P 1 21/n 1'
_symmetry_cell_setting monoclinic
_symmetry_space_group_name_Hall '-P 2yn'
_symmetry_space_group_name_H-M 'P 1 21/n 1'
_atom_sites_solution_hydrogens mixed
_atom_sites_solution_primary direct
_atom_sites_solution_secondary difmap
_audit_creation_method SHELXL-97
_cell_angle_alpha 90.00
_cell_angle_beta 93.2090(10)
_cell_angle_gamma 90.00
_cell_formula_units_Z 4
_cell_length_a 7.7528(4)
_cell_length_b 19.1764(11)
_cell_length_c 11.3962(6)
_cell_measurement_reflns_used 4376
_cell_measurement_temperature 100(2)
_cell_measurement_theta_max 30.45
_cell_measurement_theta_min 2.78
_cell_volume 1691.63(16)
_computing_cell_refinement 'APEX2 (Bruker, 2005)'
_computing_data_collection 'APEX2 (Bruker, 2005)'
_computing_data_reduction 'APEX2 (Bruker, 2005)'
_computing_molecular_graphics 'SHELXTL ver. 5.1 (Sheldrick, 1998)'
_computing_publication_material 'SHELXTL ver. 5.1 (Sheldrick, 1998)'
_computing_structure_refinement 'SHELXTL ver. 5.1 (Sheldrick, 1998)'
_computing_structure_solution 'SHELXTL ver. 5.1 (Sheldrick, 1998)'
_diffrn_ambient_temperature 100(2)
_diffrn_measured_fraction_theta_full 1.000
_diffrn_measured_fraction_theta_max 1.000
_diffrn_measurement_device_type 'Bruker APEX II CCD area detector'
_diffrn_measurement_method '\f and \w scans'
_diffrn_radiation_monochromator graphite
_diffrn_radiation_source 'fine-focus sealed tube'
_diffrn_radiation_type MoK\a
_diffrn_radiation_wavelength 0.71073
_diffrn_reflns_av_R_equivalents 0.0485
_diffrn_reflns_av_sigmaI/netI 0.0412
_diffrn_reflns_limit_h_max 11
_diffrn_reflns_limit_h_min -11
_diffrn_reflns_limit_k_max 27
_diffrn_reflns_limit_k_min -27
_diffrn_reflns_limit_l_max 16
_diffrn_reflns_limit_l_min -16
_diffrn_reflns_number 22734
_diffrn_reflns_theta_full 30.55
_diffrn_reflns_theta_max 30.55
_diffrn_reflns_theta_min 2.08
_exptl_absorpt_coefficient_mu 0.246
_exptl_absorpt_correction_T_max 0.9711
_exptl_absorpt_correction_T_min 0.9594
_exptl_absorpt_correction_type multi-scan
_exptl_absorpt_process_details 'APEX2 (Bruker, 2005)'
_exptl_crystal_colour colorless
_exptl_crystal_density_diffrn 1.400
_exptl_crystal_density_method 'not measured'
_exptl_crystal_description prism
_exptl_crystal_F_000 744
_exptl_crystal_size_max 0.17
_exptl_crystal_size_mid 0.13
_exptl_crystal_size_min 0.12
_refine_diff_density_max 0.420
_refine_diff_density_min -0.251
_refine_diff_density_rms 0.059
_refine_ls_extinction_method none
_refine_ls_goodness_of_fit_ref 1.016
_refine_ls_hydrogen_treatment constr
_refine_ls_matrix_type full
_refine_ls_number_parameters 226
_refine_ls_number_reflns 5174
_refine_ls_number_restraints 0
_refine_ls_restrained_S_all 1.016
_refine_ls_R_factor_all 0.0643
_refine_ls_R_factor_gt 0.0384
_refine_ls_shift/su_max 0.001
_refine_ls_shift/su_mean 0.000
_refine_ls_structure_factor_coef Fsqd
_refine_ls_weighting_details 'calc w=1/[\s^2^(Fo^2^)+(0.0551P)^2^+0.1328P] where P=(Fo^2^+2Fc^2^)/3'
_refine_ls_weighting_scheme calc
_refine_ls_wR_factor_gt 0.0927
_refine_ls_wR_factor_ref 0.1034
_reflns_number_gt 3761
_reflns_number_total 5174
_reflns_threshold_expression I>2u(I)
_cod_data_source_file jp5b01921_si_003.cif
_cod_data_source_block shub_2
_cod_depositor_comments
;
The following automatic conversions were performed:

data item '_symmetry_cell_setting' value 'Monoclinic' was changed to
'monoclinic' in accordance with the
/home/saulius/struct/COD-crude-data/automatic-downloads/DataCite-retrospective/ACS/depositions/lib/dictionaries/cif_core.dic
dictionary named 'cif_core.dic' version 2.4.2 last updated on
2011-04-26.

Automatic conversion script
Id: cif_fix_values 6909 2019-04-08 15:41:33Z antanas 
;
_cod_original_sg_symbol_H-M 'P 21/n'
_cod_database_code 1553994

loop_
_symmetry_equiv_pos_as_xyz
'x, y, z'
'-x+1/2, y+1/2, -z+1/2'
'-x, -y, -z'
'x-1/2, -y-1/2, z-1/2'

loop_
_atom_site_label
_atom_site_type_symbol
_atom_site_fract_x
_atom_site_fract_y
_atom_site_fract_z
_atom_site_U_iso_or_equiv
_atom_site_adp_type
_atom_site_occupancy
_atom_site_symmetry_multiplicity
_atom_site_calc_flag
_atom_site_refinement_flags
Cl1 Cl 0.67574(4) 0.085540(17) 0.79803(3) 0.01863(9) Uani 1 1 d .
O1 O 0.02862(13) 0.13979(5) 0.72735(9) 0.0242(2) Uani 1 1 d .
H1O H -0.0572 0.1170 0.7504 0.036 Uiso 1 1 d R
O2 O 0.21856(12) 0.05358(5) 0.82435(8) 0.0194(2) Uani 1 1 d .
H2O H 0.1389 0.0231 0.8251 0.029 Uiso 1 1 d R
O3 O 0.32279(12) 0.15682(5) 0.74111(9) 0.0210(2) Uani 1 1 d .
H3O H 0.4188 0.1371 0.7591 0.032 Uiso 1 1 d R
B1 B 0.1867(2) 0.11447(8) 0.76566(13) 0.0171(3) Uani 1 1 d .
N1 N 0.47606(14) 0.06100(6) 0.17211(10) 0.0164(2) Uani 1 1 d .
H1A H 0.4389 0.0178 0.1776 0.020 Uiso 1 1 calc R
C1 C 0.44506(17) 0.09488(7) 0.07126(12) 0.0183(3) Uani 1 1 d .
H1B H 0.3850 0.0721 0.0071 0.022 Uiso 1 1 calc R
C2 C 0.50002(18) 0.16336(7) 0.05921(12) 0.0197(3) Uani 1 1 d .
H2A H 0.4780 0.1874 -0.0130 0.024 Uiso 1 1 calc R
C3 C 0.58654(18) 0.19618(7) 0.15250(12) 0.0179(3) Uani 1 1 d .
H3A H 0.6229 0.2432 0.1451 0.022 Uiso 1 1 calc R
C4 C 0.62139(16) 0.15990(7) 0.25945(11) 0.0151(2) Uani 1 1 d .
C5 C 0.71310(17) 0.18999(7) 0.35839(12) 0.0177(3) Uani 1 1 d .
H5A H 0.7542 0.2366 0.3546 0.021 Uiso 1 1 calc R
C6 C 0.74222(18) 0.15187(7) 0.45912(12) 0.0191(3) Uani 1 1 d .
H6B H 0.8042 0.1721 0.5249 0.023 Uiso 1 1 calc R
C7 C 0.68083(18) 0.08264(7) 0.46605(12) 0.0193(3) Uani 1 1 d .
H7A H 0.7008 0.0572 0.5370 0.023 Uiso 1 1 calc R
C8 C 0.59309(17) 0.05156(7) 0.37237(12) 0.0178(3) Uani 1 1 d .
H8B H 0.5531 0.0049 0.3776 0.021 Uiso 1 1 calc R
C9 C 0.56335(16) 0.09029(7) 0.26804(11) 0.0147(2) Uani 1 1 d .
N2 N -0.01219(15) 0.06196(6) 0.15778(10) 0.0166(2) Uani 1 1 d .
C10 C -0.04447(18) 0.09574(7) 0.05790(12) 0.0194(3) Uani 1 1 d .
H10A H -0.0972 0.0707 -0.0064 0.023 Uiso 1 1 calc R
C11 C -0.00535(18) 0.16684(8) 0.04091(12) 0.0213(3) Uani 1 1 d .
H11A H -0.0309 0.1885 -0.0330 0.026 Uiso 1 1 calc R
C12 C 0.06999(18) 0.20402(7) 0.13275(12) 0.0194(3) Uani 1 1 d .
H12A H 0.0951 0.2522 0.1239 0.023 Uiso 1 1 calc R
C13 C 0.11013(17) 0.16990(7) 0.24116(12) 0.0163(3) Uani 1 1 d .
C14 C 0.19222(18) 0.20409(7) 0.33979(12) 0.0203(3) Uani 1 1 d .
H14A H 0.2226 0.2520 0.3347 0.024 Uiso 1 1 calc R
C15 C 0.22778(18) 0.16815(8) 0.44234(13) 0.0217(3) Uani 1 1 d .
H15A H 0.2843 0.1910 0.5077 0.026 Uiso 1 1 calc R
C16 C 0.18058(18) 0.09717(7) 0.45121(12) 0.0202(3) Uani 1 1 d .
H16A H 0.2039 0.0731 0.5232 0.024 Uiso 1 1 calc R
C17 C 0.10186(17) 0.06269(7) 0.35774(12) 0.0178(3) Uani 1 1 d .
H17A H 0.0716 0.0149 0.3649 0.021 Uiso 1 1 calc R
C18 C 0.06558(16) 0.09824(7) 0.25027(11) 0.0148(2) Uani 1 1 d .

loop_
_atom_site_aniso_label
_atom_site_aniso_U_11
_atom_site_aniso_U_22
_atom_site_aniso_U_33
_atom_site_aniso_U_23
_atom_site_aniso_U_13
_atom_site_aniso_U_12
Cl1 0.01517(15) 0.01832(16) 0.02220(16) -0.00088(12) -0.00075(11) -0.00151(12)
O1 0.0167(5) 0.0259(5) 0.0301(6) 0.0094(4) 0.0017(4) -0.0008(4)
O2 0.0183(5) 0.0153(5) 0.0244(5) 0.0019(4) -0.0013(4) -0.0030(4)
O3 0.0163(5) 0.0168(5) 0.0299(5) 0.0052(4) 0.0008(4) 0.0004(4)
B1 0.0193(7) 0.0168(7) 0.0152(7) -0.0020(5) 0.0013(5) -0.0007(5)
N1 0.0167(5) 0.0151(5) 0.0172(5) -0.0009(4) -0.0002(4) -0.0009(4)
C1 0.0175(6) 0.0216(7) 0.0156(6) -0.0027(5) -0.0009(5) 0.0026(5)
C2 0.0218(7) 0.0212(7) 0.0162(6) 0.0027(5) 0.0015(5) 0.0040(5)
C3 0.0206(6) 0.0149(6) 0.0186(6) 0.0016(5) 0.0029(5) 0.0017(5)
C4 0.0143(6) 0.0140(6) 0.0172(6) -0.0010(5) 0.0026(5) 0.0018(4)
C5 0.0181(6) 0.0147(6) 0.0203(6) -0.0035(5) 0.0013(5) 0.0004(5)
C6 0.0184(6) 0.0221(7) 0.0165(6) -0.0051(5) -0.0006(5) 0.0027(5)
C7 0.0202(6) 0.0222(7) 0.0153(6) 0.0025(5) 0.0007(5) 0.0041(5)
C8 0.0186(6) 0.0159(6) 0.0189(6) 0.0022(5) 0.0014(5) 0.0008(5)
C9 0.0129(5) 0.0163(6) 0.0148(6) -0.0013(5) 0.0013(4) 0.0022(5)
N2 0.0165(5) 0.0158(5) 0.0173(5) -0.0007(4) -0.0009(4) 0.0006(4)
C10 0.0185(6) 0.0221(7) 0.0174(6) -0.0021(5) -0.0019(5) 0.0029(5)
C11 0.0218(7) 0.0243(7) 0.0177(6) 0.0051(5) 0.0016(5) 0.0051(5)
C12 0.0208(7) 0.0144(6) 0.0235(7) 0.0032(5) 0.0044(5) 0.0015(5)
C13 0.0146(6) 0.0140(6) 0.0204(6) -0.0010(5) 0.0032(5) 0.0006(5)
C14 0.0197(6) 0.0158(6) 0.0256(7) -0.0053(5) 0.0022(5) -0.0019(5)
C15 0.0200(7) 0.0243(7) 0.0204(7) -0.0074(5) -0.0009(5) 0.0023(5)
C16 0.0213(7) 0.0228(7) 0.0163(6) -0.0005(5) 0.0000(5) 0.0051(5)
C17 0.0188(6) 0.0154(6) 0.0193(6) 0.0012(5) 0.0015(5) 0.0031(5)
C18 0.0130(6) 0.0143(6) 0.0170(6) -0.0017(5) 0.0007(5) 0.0017(4)

loop_
_atom_type_symbol
_atom_type_description
_atom_type_scat_dispersion_real
_atom_type_scat_dispersion_imag
_atom_type_scat_source
C C 0.0033 0.0016 'International Tables Vol C Tables 4.2.6.8 and 6.1.1.4'
H H 0.0000 0.0000 'International Tables Vol C Tables 4.2.6.8 and 6.1.1.4'
B B 0.0013 0.0007 'International Tables Vol C Tables 4.2.6.8 and 6.1.1.4'
N N 0.0061 0.0033 'International Tables Vol C Tables 4.2.6.8 and 6.1.1.4'
Cl Cl 0.1484 0.1585 'International Tables Vol C Tables 4.2.6.8 and 6.1.1.4'
O O 0.0106 0.0060 'International Tables Vol C Tables 4.2.6.8 and 6.1.1.4'

loop_
_geom_angle_atom_site_label_1
_geom_angle_atom_site_label_2
_geom_angle_atom_site_label_3
_geom_angle
B1 O1 H1O 114.9
B1 O2 H2O 118.8
B1 O3 H3O 111.1
O2 B1 O1 126.63(13)
O2 B1 O3 119.14(12)
O1 B1 O3 114.23(13)
C1 N1 C9 123.04(12)
C1 N1 H1A 118.5
C9 N1 H1A 118.5
N1 C1 C2 120.35(12)
N1 C1 H1B 119.8
C2 C1 H1B 119.8
C3 C2 C1 119.63(12)
C3 C2 H2A 120.2
C1 C2 H2A 120.2
C2 C3 C4 120.07(12)
C2 C3 H3A 120.0
C4 C3 H3A 120.0
C9 C4 C3 118.51(12)
C9 C4 C5 118.39(12)
C3 C4 C5 123.10(12)
C6 C5 C4 120.01(13)
C6 C5 H5A 120.0
C4 C5 H5A 120.0
C5 C6 C7 120.53(12)
C5 C6 H6B 119.7
C7 C6 H6B 119.7
C8 C7 C6 121.27(12)
C8 C7 H7A 119.4
C6 C7 H7A 119.4
C7 C8 C9 118.60(13)
C7 C8 H8B 120.7
C9 C8 H8B 120.7
N1 C9 C8 120.40(12)
N1 C9 C4 118.40(11)
C8 C9 C4 121.20(12)
C10 N2 C18 117.80(12)
N2 C10 C11 124.03(13)
N2 C10 H10A 118.0
C11 C10 H10A 118.0
C12 C11 C10 118.90(13)
C12 C11 H11A 120.5
C10 C11 H11A 120.5
C11 C12 C13 119.29(12)
C11 C12 H12A 120.4
C13 C12 H12A 120.4
C12 C13 C14 122.92(12)
C12 C13 C18 117.86(12)
C14 C13 C18 119.22(12)
C15 C14 C13 120.14(13)
C15 C14 H14A 119.9
C13 C14 H14A 119.9
C14 C15 C16 120.27(13)
C14 C15 H15A 119.9
C16 C15 H15A 119.9
C17 C16 C15 121.02(13)
C17 C16 H16A 119.5
C15 C16 H16A 119.5
C16 C17 C18 119.94(13)
C16 C17 H17A 120.0
C18 C17 H17A 120.0
N2 C18 C17 118.50(12)
N2 C18 C13 122.09(12)
C17 C18 C13 119.41(12)

loop_
_geom_bond_atom_site_label_1
_geom_bond_atom_site_label_2
_geom_bond_distance
O1 B1 1.3666(18)
O1 H1O 0.8500
O2 B1 1.3614(18)
O2 H2O 0.8499
O3 B1 1.3728(18)
O3 H3O 0.8501
N1 C1 1.3304(17)
N1 C9 1.3732(16)
N1 H1A 0.8800
C1 C2 1.3899(19)
C1 H1B 0.9500
C2 C3 1.3772(19)
C2 H2A 0.9500
C3 C4 1.4163(18)
C3 H3A 0.9500
C4 C9 1.4138(18)
C4 C5 1.4214(18)
C5 C6 1.3690(19)
C5 H5A 0.9500
C6 C7 1.414(2)
C6 H6B 0.9500
C7 C8 1.3698(19)
C7 H7A 0.9500
C8 C9 1.4098(18)
C8 H8B 0.9500
N2 C10 1.3213(17)
N2 C18 1.3739(17)
C10 C11 1.412(2)
C10 H10A 0.9500
C11 C12 1.370(2)
C11 H11A 0.9500
C12 C13 1.4172(19)
C12 H12A 0.9500
C13 C14 1.4206(19)
C13 C18 1.4221(18)
C14 C15 1.371(2)
C14 H14A 0.9500
C15 C16 1.415(2)
C15 H15A 0.9500
C16 C17 1.3681(19)
C16 H16A 0.9500
C17 C18 1.4161(18)
C17 H17A 0.9500

loop_
_geom_hbond_atom_site_label_D
_geom_hbond_atom_site_label_H
_geom_hbond_atom_site_label_A
_geom_hbond_distance_DH
_geom_hbond_distance_HA
_geom_hbond_distance_DA
_geom_hbond_angle_DHA
_geom_hbond_site_symmetry_A
N1 H1A Cl1 0.8800 2.2000 3.0729(12) 174.00 3_656
O1 H1O Cl1 0.8500 2.2500 3.0761(11) 163.00 1_455
O2 H2O N2 0.8500 1.9200 2.7472(15) 164.00 3_556
O3 H3O Cl1 0.8500 2.2500 3.0949(10) 177.00 .

loop_
_geom_torsion_atom_site_label_1
_geom_torsion_atom_site_label_2
_geom_torsion_atom_site_label_3
_geom_torsion_atom_site_label_4
_geom_torsion
C9 N1 C1 C2 -0.6(2)
N1 C1 C2 C3 -0.2(2)
C1 C2 C3 C4 0.9(2)
C2 C3 C4 C9 -0.89(19)
C2 C3 C4 C5 178.65(12)
C9 C4 C5 C6 -0.46(19)
C3 C4 C5 C6 179.99(12)
C4 C5 C6 C7 -0.4(2)
C5 C6 C7 C8 0.9(2)
C6 C7 C8 C9 -0.5(2)
C1 N1 C9 C8 -179.64(12)
C1 N1 C9 C4 0.64(19)
C7 C8 C9 N1 179.93(12)
C7 C8 C9 C4 -0.35(19)
C3 C4 C9 N1 0.12(18)
C5 C4 C9 N1 -179.44(12)
C3 C4 C9 C8 -179.60(12)
C5 C4 C9 C8 0.84(19)
C18 N2 C10 C11 -0.6(2)
N2 C10 C11 C12 -0.3(2)
C10 C11 C12 C13 1.4(2)
C11 C12 C13 C14 178.36(13)
C11 C12 C13 C18 -1.59(19)
C12 C13 C14 C15 -179.95(13)
C18 C13 C14 C15 0.0(2)
C13 C14 C15 C16 -1.0(2)
C14 C15 C16 C17 1.2(2)
C15 C16 C17 C18 -0.4(2)
C10 N2 C18 C17 -179.68(12)
C10 N2 C18 C13 0.37(19)
C16 C17 C18 N2 179.43(12)
C16 C17 C18 C13 -0.62(19)
C12 C13 C18 N2 0.71(19)
C14 C13 C18 N2 -179.25(12)
C12 C13 C18 C17 -179.24(12)
C14 C13 C18 C17 0.80(19)
